data_4305252
loop_
_publ_author_name
'Adrienne A. Thorn'
'Roger D. Willett'
'Brendan Twamley'

_publ_contact_author_address
;University Research Office
103 Morrill Hall
University of Idaho
Moscow, 
ID, 83844-3010
USA
;
_publ_contact_author_email btwamley@uidaho.edu
_publ_contact_author_fax '208 885 5752'
_publ_contact_author_name 'Brendan Twamley'
_publ_contact_author_phone '208 885 2847'
_publ_section_title
;
Structures of [(n-C4H9)2NH2]2Cd9Cl20.2H2O and
[Cu(C14H24N4)]2Cu13Cl30(H2O)2.xH2O: Perforated Layer Structures Based on
the CdCl2 Layer Network
;
_journal_name_full 'Inorganic Chemistry'
_journal_page_first 5775
_journal_page_last 5779
_journal_paper_doi 10.1021/ic8000834
_journal_volume 47
_journal_year 2008
_chemical_formula_moiety 'Cd9 Cl20, 2(C8 H20 N), 2(H2 O)'
_chemical_formula_sum 'C16 H44 Cd9 Cl20 N2 O2'
_chemical_formula_weight 2017.13
_chemical_name_common '2[DBA][Cd9Cl10] + 2H2O'
_space_group_IT_number 2
_symmetry_cell_setting triclinic
_symmetry_Int_Tables_number 2
_symmetry_space_group_name_Hall '-P 1'
_symmetry_space_group_name_H-M 'P -1'
_atom_sites_solution_hydrogens geom
_atom_sites_solution_primary direct
_atom_sites_solution_secondary difmap
_audit_creation_method SHELXL-97
_cell_angle_alpha 71.150(2)
_cell_angle_beta 86.149(2)
_cell_angle_gamma 86.137(2)
_cell_formula_units_Z 1
_cell_length_a 9.9812(11)
_cell_length_b 10.1132(11)
_cell_length_c 13.3633(15)
_cell_measurement_reflns_used 3258
_cell_measurement_temperature 86(2)
_cell_measurement_theta_max 25.33
_cell_measurement_theta_min 2.54
_cell_volume 1272.2(2)
_computing_cell_refinement 'Bruker SAINT+ v. 6.45a'
_computing_data_collection 'Bruker SMART v. 5.630'
_computing_data_reduction 'Bruker SAINT+ v. 6.45a'
_computing_molecular_graphics 'XP, Bruker SHELXTL v. 6.12'
_computing_publication_material 'XCIF, Bruker SHELXTL v. 6.12'
_computing_structure_refinement 'XL, Bruker SHELXTL v. 6.12'
_computing_structure_solution 'XS, Bruker SHELXTL v. 6.12'
_diffrn_ambient_temperature 86(2)
_diffrn_detector_area_resol_mean 8.3
_diffrn_measured_fraction_theta_full 1.000
_diffrn_measured_fraction_theta_max 1.000
_diffrn_measurement_device_type 'Bruker/Siemens SMART APEX'
_diffrn_measurement_method '\w scans'
_diffrn_radiation_monochromator graphite
_diffrn_radiation_probe x-ray
_diffrn_radiation_type MoK\a
_diffrn_radiation_wavelength 0.71073
_diffrn_reflns_av_R_equivalents 0.0337
_diffrn_reflns_av_sigmaI/netI 0.0378
_diffrn_reflns_limit_h_max 11
_diffrn_reflns_limit_h_min -11
_diffrn_reflns_limit_k_max 12
_diffrn_reflns_limit_k_min -12
_diffrn_reflns_limit_l_max 16
_diffrn_reflns_limit_l_min -16
_diffrn_reflns_number 14181
_diffrn_reflns_theta_full 25.25
_diffrn_reflns_theta_max 25.25
_diffrn_reflns_theta_min 1.61
_diffrn_source 'normal-focus sealed tube'
_exptl_absorpt_coefficient_mu 4.755
_exptl_absorpt_correction_T_max 0.7969
_exptl_absorpt_correction_T_min 0.4076
_exptl_absorpt_correction_type multi-scan
_exptl_absorpt_process_details 'SADABS; SAINT+, 2001'
_exptl_crystal_colour colorless
_exptl_crystal_density_diffrn 2.633
_exptl_crystal_density_method 'not measured'
_exptl_crystal_description parallelepiped
_exptl_crystal_F_000 942
_exptl_crystal_size_max 0.23
_exptl_crystal_size_mid 0.06
_exptl_crystal_size_min 0.05
_refine_diff_density_max 1.389
_refine_diff_density_min -2.584
_refine_diff_density_rms 0.184
_refine_ls_extinction_method none
_refine_ls_goodness_of_fit_ref 0.867
_refine_ls_hydrogen_treatment constr
_refine_ls_matrix_type full
_refine_ls_number_parameters 182
_refine_ls_number_reflns 4599
_refine_ls_number_restraints 0
_refine_ls_restrained_S_all 0.867
_refine_ls_R_factor_all 0.0666
_refine_ls_R_factor_gt 0.0417
_refine_ls_shift/su_max 0.001
_refine_ls_shift/su_mean 0.000
_refine_ls_structure_factor_coef Fsqd
_refine_ls_weighting_details 'calc w=1/[\s^2^(Fo^2^)+(0.0375P)^2^+12.4285P] where P=(Fo^2^+2Fc^2^)/3'
_refine_ls_weighting_scheme calc
_refine_ls_wR_factor_gt 0.0888
_refine_ls_wR_factor_ref 0.1003
_reflns_number_gt 3326
_reflns_number_total 4599
_reflns_threshold_expression I>2\s(I)
_cod_data_source_file ic8000834-file001_2.cif
_cod_data_source_block bt724
_cod_database_code 4305252

loop_
_symmetry_equiv_pos_as_xyz
'x, y, z'
'-x, -y, -z'

loop_
_atom_site_label
_atom_site_type_symbol
_atom_site_fract_x
_atom_site_fract_y
_atom_site_fract_z
_atom_site_U_iso_or_equiv
_atom_site_adp_type
_atom_site_occupancy
_atom_site_symmetry_multiplicity
_atom_site_calc_flag
_atom_site_refinement_flags
_atom_site_disorder_assembly
_atom_site_disorder_group
Cd1 Cd 0.98851(5) 0.69574(5) 0.19865(4) 0.00973(14) Uani 1 1 d . . .
Cd2 Cd 0.99789(5) 0.30067(5) 0.29902(4) 0.00968(14) Uani 1 1 d . . .
Cd3 Cd 1.0000 0.5000 0.5000 0.00986(18) Uani 1 2 d S . .
Cd4 Cd 0.99699(5) 0.09938(5) 0.60139(4) 0.00910(14) Uani 1 1 d . . .
Cd5 Cd 1.00648(5) 0.10538(5) 0.09818(4) 0.00943(14) Uani 1 1 d . . .
Cl1 Cl 0.85556(17) 0.30534(16) 0.47583(13) 0.0105(4) Uani 1 1 d . . .
Cl2 Cl 0.85639(17) 0.10319(16) 0.27204(12) 0.0095(4) Uani 1 1 d . . .
Cl3 Cl 1.15493(17) 0.26749(16) 0.14878(13) 0.0127(4) Uani 1 1 d . . .
Cl4 Cl 1.13943(17) 0.88793(16) 0.22615(12) 0.0094(4) Uani 1 1 d . . .
Cl5 Cl 0.84833(17) 0.91287(16) 0.07202(12) 0.0102(4) Uani 1 1 d . . .
Cl6 Cl 1.13222(18) 0.70357(16) 0.03153(13) 0.0127(4) Uani 1 1 d . . .
Cl7 Cl 0.83885(17) 0.50141(16) 0.19870(13) 0.0128(4) Uani 1 1 d . . .
Cl8 Cl 0.85568(17) 0.70917(16) 0.37482(13) 0.0099(4) Uani 1 1 d . . .
Cl9 Cl 1.14214(17) 0.49320(16) 0.32899(13) 0.0098(4) Uani 1 1 d . . .
Cl10 Cl 1.14151(17) 0.09195(16) 0.43112(13) 0.0104(4) Uani 1 1 d . . .
N1 N 1.5397(6) 0.2594(5) 0.0134(4) 0.0141(13) Uani 1 1 d . . .
H1D H 1.4775 0.3328 0.0062 0.017 Uiso 1 1 calc R . .
H1E H 1.6237 0.2948 0.0058 0.017 Uiso 1 1 calc R . .
C1 C 1.4941(7) 0.2004(7) 0.4019(5) 0.0187(6) Uani 1 1 d . . .
H1A H 1.4771 0.1313 0.4717 0.028 Uiso 1 1 calc R . .
H1B H 1.4228 0.2747 0.3887 0.028 Uiso 1 1 calc R . .
H1C H 1.5811 0.2410 0.3999 0.028 Uiso 1 1 calc R . .
C2 C 1.4961(8) 0.1292(7) 0.3166(5) 0.0187(6) Uani 1 1 d . . .
H2A H 1.5669 0.0529 0.3314 0.022 Uiso 1 1 calc R . .
H2B H 1.4087 0.0867 0.3201 0.022 Uiso 1 1 calc R . .
C3 C 1.5220(8) 0.2291(7) 0.2061(5) 0.0187(6) Uani 1 1 d . . .
H3A H 1.4518 0.3059 0.1914 0.022 Uiso 1 1 calc R . .
H3B H 1.6100 0.2707 0.2022 0.022 Uiso 1 1 calc R . .
C4 C 1.5225(8) 0.1584(7) 0.1224(5) 0.0187(6) Uani 1 1 d . . .
H4A H 1.5964 0.0856 0.1342 0.022 Uiso 1 1 calc R . .
H4B H 1.4367 0.1118 0.1289 0.022 Uiso 1 1 calc R . .
C5 C 1.5252(8) 0.2006(7) -0.0737(5) 0.0187(6) Uani 1 1 d . . .
H5A H 1.4378 0.1560 -0.0633 0.022 Uiso 1 1 calc R . .
H5B H 1.5973 0.1275 -0.0709 0.022 Uiso 1 1 calc R . .
C6 C 1.5324(8) 0.3102(7) -0.1804(5) 0.0187(6) Uani 1 1 d . . .
H6A H 1.6240 0.3460 -0.1944 0.022 Uiso 1 1 calc R . .
H6B H 1.4686 0.3893 -0.1799 0.022 Uiso 1 1 calc R . .
C7 C 1.4998(8) 0.2561(7) -0.2691(5) 0.0187(6) Uani 1 1 d . . .
H7A H 1.4100 0.2160 -0.2534 0.022 Uiso 1 1 calc R . .
H7B H 1.5665 0.1802 -0.2721 0.022 Uiso 1 1 calc R . .
C8 C 1.5008(8) 0.3701(7) -0.3766(5) 0.0187(6) Uani 1 1 d . . .
H8A H 1.4811 0.3298 -0.4313 0.028 Uiso 1 1 calc R . .
H8B H 1.5895 0.4101 -0.3926 0.028 Uiso 1 1 calc R . .
H8C H 1.4323 0.4437 -0.3751 0.028 Uiso 1 1 calc R . .
O1 O 1.3460(5) 0.4776(5) -0.0119(4) 0.0146(10) Uani 1 1 d . . .
H1 H 1.2905 0.4478 0.0407 0.022 Uiso 1 1 d . . .
H2 H 1.3054 0.4945 -0.0690 0.022 Uiso 1 1 d . . .

loop_
_atom_site_aniso_label
_atom_site_aniso_U_11
_atom_site_aniso_U_22
_atom_site_aniso_U_33
_atom_site_aniso_U_23
_atom_site_aniso_U_13
_atom_site_aniso_U_12
Cd1 0.0158(3) 0.0051(3) 0.0085(3) -0.0022(2) -0.0012(2) -0.0011(2)
Cd2 0.0167(3) 0.0038(2) 0.0091(3) -0.0027(2) -0.0012(2) -0.0013(2)
Cd3 0.0182(4) 0.0037(3) 0.0079(4) -0.0020(3) -0.0010(3) -0.0014(3)
Cd4 0.0156(3) 0.0043(2) 0.0075(3) -0.00185(19) -0.0009(2) -0.0008(2)
Cd5 0.0155(3) 0.0055(2) 0.0075(3) -0.00230(19) -0.0010(2) -0.0010(2)
Cl1 0.0151(9) 0.0059(8) 0.0102(8) -0.0022(6) -0.0004(7) -0.0009(7)
Cl2 0.0126(9) 0.0059(7) 0.0100(8) -0.0025(6) 0.0005(7) -0.0014(6)
Cl3 0.0175(10) 0.0113(8) 0.0102(8) -0.0043(7) 0.0030(7) -0.0059(7)
Cl4 0.0130(9) 0.0069(7) 0.0078(8) -0.0017(6) -0.0004(7) 0.0001(6)
Cl5 0.0148(9) 0.0062(7) 0.0094(8) -0.0024(6) -0.0012(7) -0.0004(7)
Cl6 0.0168(10) 0.0102(8) 0.0107(8) -0.0034(7) -0.0016(7) 0.0041(7)
Cl7 0.0184(10) 0.0071(8) 0.0124(9) -0.0017(7) -0.0044(7) -0.0015(7)
Cl8 0.0152(9) 0.0060(7) 0.0091(8) -0.0028(6) -0.0018(7) -0.0014(7)
Cl9 0.0136(9) 0.0069(7) 0.0091(8) -0.0029(6) -0.0020(7) 0.0003(7)
Cl10 0.0158(9) 0.0066(8) 0.0088(8) -0.0025(6) -0.0013(7) -0.0006(7)
N1 0.014(3) 0.010(3) 0.018(3) -0.004(2) -0.005(3) 0.000(2)
C1 0.0243(16) 0.0173(14) 0.0155(14) -0.0064(11) -0.0030(11) 0.0000(11)
C2 0.0243(16) 0.0173(14) 0.0155(14) -0.0064(11) -0.0030(11) 0.0000(11)
C3 0.0243(16) 0.0173(14) 0.0155(14) -0.0064(11) -0.0030(11) 0.0000(11)
C4 0.0243(16) 0.0173(14) 0.0155(14) -0.0064(11) -0.0030(11) 0.0000(11)
C5 0.0243(16) 0.0173(14) 0.0155(14) -0.0064(11) -0.0030(11) 0.0000(11)
C6 0.0243(16) 0.0173(14) 0.0155(14) -0.0064(11) -0.0030(11) 0.0000(11)
C7 0.0243(16) 0.0173(14) 0.0155(14) -0.0064(11) -0.0030(11) 0.0000(11)
C8 0.0243(16) 0.0173(14) 0.0155(14) -0.0064(11) -0.0030(11) 0.0000(11)
O1 0.013(3) 0.013(2) 0.018(3) -0.004(2) -0.002(2) 0.001(2)

loop_
_atom_type_symbol
_atom_type_description
_atom_type_scat_dispersion_real
_atom_type_scat_dispersion_imag
_atom_type_scat_source
C C 0.0033 0.0016 'International Tables Vol C Tables 4.2.6.8 and 6.1.1.4'
H H 0.0000 0.0000 'International Tables Vol C Tables 4.2.6.8 and 6.1.1.4'
Cd Cd -0.8075 1.2024 'International Tables Vol C Tables 4.2.6.8 and 6.1.1.4'
Cl Cl 0.1484 0.1585 'International Tables Vol C Tables 4.2.6.8 and 6.1.1.4'
N N 0.0061 0.0033 'International Tables Vol C Tables 4.2.6.8 and 6.1.1.4'
O O 0.0106 0.0060 'International Tables Vol C Tables 4.2.6.8 and 6.1.1.4'

loop_
_geom_angle_atom_site_label_1
_geom_angle_atom_site_label_2
_geom_angle_atom_site_label_3
_geom_angle
_geom_angle_site_symmetry_1
_geom_angle_site_symmetry_3
_geom_angle_publ_flag
Cl7 Cd1 Cl6 97.56(6) . . ?
Cl7 Cd1 Cl8 88.77(5) . . ?
Cl6 Cd1 Cl8 173.67(5) . . ?
Cl7 Cd1 Cl4 172.46(5) . . ?
Cl6 Cd1 Cl4 89.11(5) . . ?
Cl8 Cd1 Cl4 84.56(5) . . ?
Cl7 Cd1 Cl5 98.59(5) . . ?
Cl6 Cd1 Cl5 85.21(5) . . ?
Cl8 Cd1 Cl5 94.14(5) . . ?
Cl4 Cd1 Cl5 85.41(5) . . ?
Cl7 Cd1 Cl9 86.16(5) . . ?
Cl6 Cd1 Cl9 94.87(5) . . ?
Cl8 Cd1 Cl9 85.25(5) . . ?
Cl4 Cd1 Cl9 89.79(5) . . ?
Cl5 Cd1 Cl9 175.20(5) . . ?
Cl7 Cd2 Cl3 101.70(6) . . ?
Cl7 Cd2 Cl9 86.89(5) . . ?
Cl3 Cd2 Cl9 94.12(5) . . ?
Cl7 Cd2 Cl2 94.36(5) . . ?
Cl3 Cd2 Cl2 85.87(5) . . ?
Cl9 Cd2 Cl2 178.73(5) . . ?
Cl7 Cd2 Cl10 171.03(5) . . ?
Cl3 Cd2 Cl10 87.27(5) . . ?
Cl9 Cd2 Cl10 92.51(5) . . ?
Cl2 Cd2 Cl10 86.22(5) . . ?
Cl7 Cd2 Cl1 86.75(5) . . ?
Cl3 Cd2 Cl1 171.54(6) . . ?
Cl9 Cd2 Cl1 86.01(5) . . ?
Cl2 Cd2 Cl1 93.81(5) . . ?
Cl10 Cd2 Cl1 84.28(5) . . ?
Cl9 Cd3 Cl9 180.0 2_766 . ?
Cl9 Cd3 Cl1 87.53(5) 2_766 2_766 ?
Cl9 Cd3 Cl1 92.47(5) . 2_766 ?
Cl9 Cd3 Cl1 92.47(5) 2_766 . ?
Cl9 Cd3 Cl1 87.53(5) . . ?
Cl1 Cd3 Cl1 180.0 2_766 . ?
Cl9 Cd3 Cl8 86.86(5) 2_766 2_766 ?
Cl9 Cd3 Cl8 93.14(5) . 2_766 ?
Cl1 Cd3 Cl8 94.34(5) 2_766 2_766 ?
Cl1 Cd3 Cl8 85.66(5) . 2_766 ?
Cl9 Cd3 Cl8 93.14(5) 2_766 . ?
Cl9 Cd3 Cl8 86.86(5) . . ?
Cl1 Cd3 Cl8 85.66(5) 2_766 . ?
Cl1 Cd3 Cl8 94.34(5) . . ?
Cl8 Cd3 Cl8 180.0 2_766 . ?
Cl1 Cd4 Cl10 93.42(5) . 2_756 ?
Cl1 Cd4 Cl8 86.52(5) . 2_766 ?
Cl10 Cd4 Cl8 176.91(5) 2_756 2_766 ?
Cl1 Cd4 Cl2 178.54(5) . 2_756 ?
Cl10 Cd4 Cl2 88.03(5) 2_756 2_756 ?
Cl8 Cd4 Cl2 92.02(5) 2_766 2_756 ?
Cl1 Cd4 Cl4 93.88(5) . 2_766 ?
Cl10 Cd4 Cl4 96.97(5) 2_756 2_766 ?
Cl8 Cd4 Cl4 86.11(5) 2_766 2_766 ?
Cl2 Cd4 Cl4 86.19(5) 2_756 2_766 ?
Cl1 Cd4 Cl10 86.68(5) . . ?
Cl10 Cd4 Cl10 85.32(5) 2_756 . ?
Cl8 Cd4 Cl10 91.60(5) 2_766 . ?
Cl2 Cd4 Cl10 93.20(5) 2_756 . ?
Cl4 Cd4 Cl10 177.60(5) 2_766 . ?
Cl6 Cd5 Cl3 96.62(6) 2_765 . ?
Cl6 Cd5 Cl4 174.15(5) 2_765 1_545 ?
Cl3 Cd5 Cl4 89.15(5) . 1_545 ?
Cl6 Cd5 Cl5 85.66(5) 2_765 2_765 ?
Cl3 Cd5 Cl5 98.09(5) . 2_765 ?
Cl4 Cd5 Cl5 92.55(5) 1_545 2_765 ?
Cl6 Cd5 Cl2 96.49(5) 2_765 . ?
Cl3 Cd5 Cl2 85.50(5) . . ?
Cl4 Cd5 Cl2 84.92(5) 1_545 . ?
Cl5 Cd5 Cl2 175.60(5) 2_765 . ?
Cl6 Cd5 Cl5 89.22(5) 2_765 1_545 ?
Cl3 Cd5 Cl5 172.40(5) . 1_545 ?
Cl4 Cd5 Cl5 85.12(5) 1_545 1_545 ?
Cl5 Cd5 Cl5 87.18(5) 2_765 1_545 ?
Cl2 Cd5 Cl5 89.01(5) . 1_545 ?
Cd4 Cl1 Cd3 94.14(6) . . ?
Cd4 Cl1 Cd2 94.62(6) . . ?
Cd3 Cl1 Cd2 92.68(5) . . ?
Cd4 Cl2 Cd2 93.00(5) 2_756 . ?
Cd4 Cl2 Cd5 94.05(5) 2_756 . ?
Cd2 Cl2 Cd5 91.25(5) . . ?
Cd5 Cl3 Cd2 96.25(6) . . ?
Cd4 Cl4 Cd5 94.51(5) 2_766 1_565 ?
Cd4 Cl4 Cd1 94.43(5) 2_766 . ?
Cd5 Cl4 Cd1 95.51(5) 1_565 . ?
Cd5 Cl5 Cd1 91.48(5) 2_765 . ?
Cd5 Cl5 Cd5 92.82(5) 2_765 1_565 ?
Cd1 Cl5 Cd5 93.93(5) . 1_565 ?
Cd5 Cl6 Cd1 97.26(6) 2_765 . ?
Cd1 Cl7 Cd2 95.53(6) . . ?
Cd4 Cl8 Cd3 93.67(5) 2_766 . ?
Cd4 Cl8 Cd1 94.88(5) 2_766 . ?
Cd3 Cl8 Cd1 93.97(5) . . ?
Cd3 Cl9 Cd2 93.77(5) . . ?
Cd3 Cl9 Cd1 93.76(5) . . ?
Cd2 Cl9 Cd1 90.32(5) . . ?
Cd4 Cl10 Cd4 94.68(5) 2_756 . ?
Cd4 Cl10 Cd2 92.73(5) 2_756 . ?
Cd4 Cl10 Cd2 94.42(5) . . ?
C5 N1 C4 115.2(5) . . ?
C5 N1 H1D 108.5 . . ?
C4 N1 H1D 108.5 . . ?
C5 N1 H1E 108.5 . . ?
C4 N1 H1E 108.5 . . ?
H1D N1 H1E 107.5 . . ?
C2 C1 H1A 109.5 . . ?
C2 C1 H1B 109.5 . . ?
H1A C1 H1B 109.5 . . ?
C2 C1 H1C 109.5 . . ?
H1A C1 H1C 109.5 . . ?
H1B C1 H1C 109.5 . . ?
C3 C2 C1 112.9(6) . . ?
C3 C2 H2A 109.0 . . ?
C1 C2 H2A 109.0 . . ?
C3 C2 H2B 109.0 . . ?
C1 C2 H2B 109.0 . . ?
H2A C2 H2B 107.8 . . ?
C4 C3 C2 112.6(6) . . ?
C4 C3 H3A 109.1 . . ?
C2 C3 H3A 109.1 . . ?
C4 C3 H3B 109.1 . . ?
C2 C3 H3B 109.1 . . ?
H3A C3 H3B 107.8 . . ?
N1 C4 C3 112.1(5) . . ?
N1 C4 H4A 109.2 . . ?
C3 C4 H4A 109.2 . . ?
N1 C4 H4B 109.2 . . ?
C3 C4 H4B 109.2 . . ?
H4A C4 H4B 107.9 . . ?
N1 C5 C6 112.2(5) . . ?
N1 C5 H5A 109.2 . . ?
C6 C5 H5A 109.2 . . ?
N1 C5 H5B 109.2 . . ?
C6 C5 H5B 109.2 . . ?
H5A C5 H5B 107.9 . . ?
C5 C6 C7 113.0(6) . . ?
C5 C6 H6A 109.0 . . ?
C7 C6 H6A 109.0 . . ?
C5 C6 H6B 109.0 . . ?
C7 C6 H6B 109.0 . . ?
H6A C6 H6B 107.8 . . ?
C6 C7 C8 112.5(6) . . ?
C6 C7 H7A 109.1 . . ?
C8 C7 H7A 109.1 . . ?
C6 C7 H7B 109.1 . . ?
C8 C7 H7B 109.1 . . ?
H7A C7 H7B 107.8 . . ?
C7 C8 H8A 109.5 . . ?
C7 C8 H8B 109.5 . . ?
H8A C8 H8B 109.5 . . ?
C7 C8 H8C 109.5 . . ?
H8A C8 H8C 109.5 . . ?
H8B C8 H8C 109.5 . . ?
H1 O1 H2 109.4 . . ?

loop_
_geom_bond_atom_site_label_1
_geom_bond_atom_site_label_2
_geom_bond_distance
_geom_bond_site_symmetry_2
_geom_bond_publ_flag
Cd1 Cl7 2.5472(16) . ?
Cd1 Cl6 2.5538(18) . ?
Cd1 Cl8 2.6611(17) . ?
Cd1 Cl4 2.6669(16) . ?
Cd1 Cl5 2.6732(17) . ?
Cd1 Cl9 2.6854(17) . ?
Cd2 Cl7 2.5557(17) . ?
Cd2 Cl3 2.5578(17) . ?
Cd2 Cl9 2.6427(17) . ?
Cd2 Cl2 2.6509(16) . ?
Cd2 Cl10 2.6741(17) . ?
Cd2 Cl1 2.6861(17) . ?
Cd3 Cl9 2.6254(16) 2_766 ?
Cd3 Cl9 2.6254(16) . ?
Cd3 Cl1 2.6295(16) 2_766 ?
Cd3 Cl1 2.6295(16) . ?
Cd3 Cl8 2.6409(16) 2_766 ?
Cd3 Cl8 2.6409(16) . ?
Cd4 Cl1 2.6097(17) . ?
Cd4 Cl10 2.6130(16) 2_756 ?
Cd4 Cl8 2.6185(16) 2_766 ?
Cd4 Cl2 2.6246(17) 2_756 ?
Cd4 Cl4 2.6320(17) 2_766 ?
Cd4 Cl10 2.6304(17) . ?
Cd5 Cl6 2.5400(17) 2_765 ?
Cd5 Cl3 2.5532(17) . ?
Cd5 Cl4 2.6463(17) 1_545 ?
Cd5 Cl5 2.6646(17) 2_765 ?
Cd5 Cl2 2.6732(17) . ?
Cd5 Cl5 2.7079(17) 1_545 ?
Cl2 Cd4 2.6246(17) 2_756 ?
Cl4 Cd4 2.6320(17) 2_766 ?
Cl4 Cd5 2.6463(17) 1_565 ?
Cl5 Cd5 2.6646(17) 2_765 ?
Cl5 Cd5 2.7079(17) 1_565 ?
Cl6 Cd5 2.5400(17) 2_765 ?
Cl8 Cd4 2.6185(16) 2_766 ?
Cl10 Cd4 2.6130(16) 2_756 ?
N1 C5 1.487(8) . ?
N1 C4 1.491(8) . ?
N1 H1D 0.9200 . ?
N1 H1E 0.9200 . ?
C1 C2 1.531(9) . ?
C1 H1A 0.9800 . ?
C1 H1B 0.9800 . ?
C1 H1C 0.9800 . ?
C2 C3 1.513(9) . ?
C2 H2A 0.9900 . ?
C2 H2B 0.9900 . ?
C3 C4 1.509(9) . ?
C3 H3A 0.9900 . ?
C3 H3B 0.9900 . ?
C4 H4A 0.9900 . ?
C4 H4B 0.9900 . ?
C5 C6 1.497(9) . ?
C5 H5A 0.9900 . ?
C5 H5B 0.9900 . ?
C6 C7 1.518(9) . ?
C6 H6A 0.9900 . ?
C6 H6B 0.9900 . ?
C7 C8 1.524(9) . ?
C7 H7A 0.9900 . ?
C7 H7B 0.9900 . ?
C8 H8A 0.9800 . ?
C8 H8B 0.9800 . ?
C8 H8C 0.9800 . ?
O1 H1 0.8510 . ?
O1 H2 0.8509 . ?

loop_
_geom_hbond_atom_site_label_D
_geom_hbond_atom_site_label_H
_geom_hbond_atom_site_label_A
_geom_hbond_distance_DH
_geom_hbond_distance_HA
_geom_hbond_distance_DA
_geom_hbond_angle_DHA
_geom_hbond_site_symmetry_A
N1 H1D O1 0.92 1.87 2.785(7) 177 .
N1 H1E O1 0.92 2.37 2.958(7) 122 2_865
N1 H1E Cl6 0.92 2.45 3.313(6) 156 2_865
O1 H1 Cl3 0.85 2.37 3.132(5) 149 .
O1 H2 Cl7 0.85 2.31 3.147(5) 166 2_765
